data_1510224
loop_
_publ_author_name
'Wasel-Nielen, H.D.'
'Hoppe, R.'

_publ_section_title
;
 Zur Kristallstruktur von Li3 Au O3, Li5 Au O4, K Au O2 und Rb Au O2
;
_journal_name_full 'Zeitschrift fuer Anorganische und Allgemeine Chemie'
_journal_page_first 43
_journal_page_last 51
_journal_paper_doi 10.1002/zaac.19703750107
_journal_volume 375
_journal_year 1970
_chemical_formula_sum 'Au Li3 O3'
_chemical_name_systematic 'Li3 Au O3'
_space_group_IT_number 136
_symmetry_space_group_name_Hall '-P 4n 2n'
_symmetry_space_group_name_H-M 'P 42/m n m'
_cell_angle_alpha 90
_cell_angle_beta 90
_cell_angle_gamma 90
_cell_formula_units_Z 4
_cell_length_a 9.111
_cell_length_b 9.111
_cell_length_c 3.576
_cell_volume 296.845
_citation_journal_id_ASTM ZAACAB
_cod_data_source_file gold_285.cif
_cod_data_source_block Au1Li3O3
_cod_original_cell_volume 296.8449
_cod_original_formula_sum 'Au1 Li3 O3'
_cod_database_code 1510224

loop_
_symmetry_equiv_pos_as_xyz
x,y,z
-y+1/2,x+1/2,z+1/2
-x,-y,z
y+1/2,-x+1/2,z+1/2
x+1/2,-y+1/2,-z+1/2
y,x,-z
-x+1/2,y+1/2,-z+1/2
-y,-x,-z
-x,-y,-z
y-1/2,-x-1/2,-z-1/2
x,y,-z
-y-1/2,x-1/2,-z-1/2
-x-1/2,y-1/2,z-1/2
-y,-x,z
x-1/2,-y-1/2,z-1/2
y,x,z

loop_
_atom_site_label
_atom_site_type_symbol
_atom_site_fract_x
_atom_site_fract_y
_atom_site_fract_z
_atom_site_occupancy
_atom_site_U_iso_or_equiv
Li1 Li+1 0.59 0.18 0 1 0.0
Li2 Li+1 0.17 0.17 0 1 0.0
O1 O-2 0.152 0.384 0 1 0.0
O2 O-2 0.392 -0.392 0 1 0.0
Au1 Au+3 0.38 0.38 0 1 0.0
